data_1561655
loop_
_publ_author_name
'Poupon, Morgane'
'Barrier, Nicolas'
'Pautrat, Alain'
'Perez, Olivier'

_publ_section_title
;
 Evidence of magnetoelectric effect in Co4(H2O)3(SeO3)4
;
_journal_name_full 'Journal of Solid State Chemistry'
_journal_page_first 120962
_journal_paper_doi 10.1016/j.jssc.2019.120962
_journal_volume 280
_journal_year 2019
_chemical_formula_structural 'Co4 H6 O15 Se4'
_chemical_formula_sum 'Co4 H6 O15 Se4'
_chemical_formula_weight 797.6
_space_group_IT_number 4
_space_group_name_Hall 'P 2yb'
_space_group_name_H-M_alt 'P 1 21 1'
_symmetry_cell_setting monoclinic
_symmetry_Int_Tables_number 4
_symmetry_space_group_name_Hall 'P 2yb'
_symmetry_space_group_name_H-M 'P 1 21 1'
_cell_angle_alpha 90
_cell_angle_beta 116.8239(13)
_cell_angle_gamma 90
_cell_formula_units_Z 2
_cell_length_a 8.9369(4)
_cell_length_b 8.4225(4)
_cell_length_c 9.6197(4)
_cell_measurement_reflns_used 16492
_cell_measurement_temperature 293
_cell_measurement_theta_max 35.27
_cell_measurement_theta_min 2.37
_cell_volume 646.17(5)
_diffrn_ambient_temperature 293
_diffrn_detector 'Bruker APEX2 area detector'
_diffrn_detector_area_resol_mean 7.9
_diffrn_detector_type 'CCD area detector'
_diffrn_measured_fraction_theta_full 0.99
_diffrn_measured_fraction_theta_max 0.99
_diffrn_measurement_device_type 'Bruker Nonius four-circles  diffractometer'
_diffrn_measurement_method '\w and \f scans'
_diffrn_radiation_collimation .
_diffrn_radiation_monochromator 'mirror optics'
_diffrn_radiation_probe x-ray
_diffrn_radiation_source 'microfocus sealed X-ray tube'
_diffrn_radiation_type 'Mo K\a'
_diffrn_radiation_wavelength 0.71069
_diffrn_reflns_av_R_equivalents 0.0312
_diffrn_reflns_av_unetI/netI 0.0476
_diffrn_reflns_limit_h_max 14
_diffrn_reflns_limit_h_min -14
_diffrn_reflns_limit_k_max 13
_diffrn_reflns_limit_k_min -13
_diffrn_reflns_limit_l_max 15
_diffrn_reflns_limit_l_min -15
_diffrn_reflns_number 16492
_diffrn_reflns_theta_full 35.27
_diffrn_reflns_theta_max 35.27
_diffrn_reflns_theta_min 2.37
_diffrn_source_current 600\mA
_diffrn_source_power 30W
_diffrn_source_type 'Incoatec I\ms'
_diffrn_source_voltage 50kV
_exptl_absorpt_coefficient_mu 16.395
_exptl_absorpt_correction_T_max 0.437016
_exptl_absorpt_correction_T_min 0.246251
_exptl_absorpt_correction_type numerical
_exptl_absorpt_process_details 'SADABS V2012/1 (Bruker AXS Inc.)'
_exptl_crystal_colour purple
_exptl_crystal_density_diffrn 4.0994
_exptl_crystal_description plate
_exptl_crystal_F_000 740
_exptl_crystal_size_max 120
_exptl_crystal_size_min 10
_refine_diff_density_max 2.24
_refine_diff_density_min -1.56
_refine_ls_abs_structure_details '  1966 of Friedel pairs used in the refinement'
_refine_ls_extinction_method none
_refine_ls_goodness_of_fit_gt 1.31
_refine_ls_goodness_of_fit_ref 1.38
_refine_ls_hydrogen_treatment constr
_refine_ls_number_constraints 25
_refine_ls_number_parameters 208
_refine_ls_number_reflns 8660
_refine_ls_number_restraints 0
_refine_ls_R_factor_all 0.0466
_refine_ls_R_factor_gt 0.0376
_refine_ls_shift/su_max 0.0469
_refine_ls_shift/su_mean 0.0030
_refine_ls_structure_factor_coef F
_refine_ls_weighting_details w=1/(\s^2^(F)+0.0009F^2^)
_refine_ls_weighting_scheme sigma
_refine_ls_wR_factor_gt 0.0559
_refine_ls_wR_factor_ref 0.0622
_reflns_number_gt 7760
_reflns_number_total 8660
_reflns_threshold_expression I>3\s(I)
_cod_data_source_file JSSC-2019-120962.cif
_cod_data_source_block I
_cod_depositor_comments
;
The following automatic conversions were performed:

data item '_diffrn_radiation_probe' value 'X-ray' was changed to
'x-ray' in accordance with the built-in table derived from the CIF
Core dictionary named 'cif_core.dic' version 2.4.5 last updated on
2014-11-21.

Automatic conversion script
Id: cif_fix_values 8369 2020-08-20 11:38:08Z andrius 
;
_cod_database_code 1561655

loop_
_space_group_symop_id
_space_group_symop_operation_xyz
1 x,y,z
2 -x,y+1/2,-z

loop_
_atom_site_label
_atom_site_type_symbol
_atom_site_fract_x
_atom_site_fract_y
_atom_site_fract_z
_atom_site_adp_type
_atom_site_U_iso_or_equiv
_atom_site_site_symmetry_multiplicity
_atom_site_occupancy
_atom_site_calc_flag
_atom_site_refinement_flags
_atom_site_disorder_assembly
_atom_site_disorder_group
Se1 Se 0.16471(6) 0.104554 0.23406(6) Uani 0.00657(16) 2 1 d . . .
Se2 Se 0.25537(6) -0.39705(10) 0.32775(6) Uani 0.00687(16) 2 1 d . . .
Se3 Se 0.86453(7) 0.10914(11) 0.33860(6) Uani 0.00867(16) 2 1 d . . .
Se4 Se 0.46793(7) -0.02596(10) -0.00313(7) Uani 0.00897(18) 2 1 d . . .
Co1 Co 0.17965(11) -0.20499(12) -0.00649(10) Uani 0.0086(3) 2 1 d . . .
Co2 Co 0.17236(11) 0.41220(12) 0.00438(10) Uani 0.0085(3) 2 1 d . . .
Co3 Co 0.53799(11) 0.30471(12) 0.34368(10) Uani 0.0087(3) 2 1 d . . .
Co4 Co 0.51773(11) -0.08351(12) 0.35208(10) Uani 0.0087(3) 2 1 d . . .
O1 O 0.4207(5) 0.4728(6) 0.4109(5) Uani 0.0120(15) 2 1 d . . .
O2 O 0.3668(5) 0.1140(6) 0.2691(5) Uani 0.0108(13) 2 1 d . . .
O3 O 0.6797(5) 0.0998(6) 0.3459(5) Uani 0.0105(13) 2 1 d . . .
O4 O 0.2294(5) 0.6055(6) 0.1414(4) Uani 0.0104(13) 2 1 d . . .
O5 O 0.1919(5) 0.5921(6) -0.1452(5) Uani 0.0126(15) 2 1 d . . .
O6 O 0.4399(6) 0.3650(5) 0.0964(6) Uani 0.0126(16) 2 1 d . . .
O7 O 0.0855(6) 0.2751(5) 0.1381(6) Uani 0.0116(15) 2 1 d . . .
O8 O 0.0902(5) -0.0323(6) 0.0860(5) Uani 0.0119(15) 2 1 d . . .
O9 O 0.7112(4) -0.2426(5) 0.4485(3) Uani 0.0164(18) 2 1 d . . .
O10 O 0.3512(6) -0.2242(5) 0.4000(5) Uani 0.0117(16) 2 1 d . . .
O11 O 0.9397(6) -0.0782(5) 0.4019(6) Uani 0.0140(16) 2 1 d . . .
O12 O 0.2566(5) -0.0492(5) -0.1301(5) Uani 0.0119(15) 2 1 d . . .
Ow13 O 0.7474(3) 0.4494(5) 0.3978(4) Uani 0.0146(18) 2 1 d . . .
Ow14 O 0.4574(6) -0.1597(5) 0.1264(5) Uani 0.0114(15) 2 1 d . . .
Ow15 O 0.1023(3) 0.2372(6) -0.1657(4) Uani 0.0179(18) 2 1 d . . .
H1ow14 H 0.5115 -0.186852 0.080567 Uiso 0.0137 2 1 d . . .
H2ow14 H 0.388057 -0.220374 0.131108 Uiso 0.0137 2 1 d . . .
H1ow13 H 0.84769 0.461589 0.42449 Uiso 0.0175 2 1 d . . .
H2ow13 H 0.685695 0.526917 0.378709 Uiso 0.0175 2 1 d . . .
H1ow15 H 0.171279 0.171628 -0.16329 Uiso 0.0215 2 1 d . . .
H2ow15 H 0.005779 0.23382 -0.235342 Uiso 0.0215 2 1 d . . .

loop_
_atom_site_aniso_label
_atom_site_aniso_type_symbol
_atom_site_aniso_U_11
_atom_site_aniso_U_22
_atom_site_aniso_U_33
_atom_site_aniso_U_12
_atom_site_aniso_U_13
_atom_site_aniso_U_23
Se1 Se 0.0053(2) 0.00815(19) 0.0057(2) -0.0001(2) 0.00204(17) 0.0004(2)
Se2 Se 0.0060(2) 0.00845(19) 0.0053(2) -0.0002(2) 0.00175(17) 0.0002(2)
Se3 Se 0.0061(2) 0.0117(2) 0.0081(2) -0.0010(2) 0.00315(18) -0.0013(2)
Se4 Se 0.0082(3) 0.0106(2) 0.0088(2) -0.0014(2) 0.0044(2) -0.0012(2)
Co1 Co 0.0084(4) 0.0094(3) 0.0082(4) -0.0003(3) 0.0039(3) 0.0000(3)
Co2 Co 0.0082(4) 0.0092(3) 0.0079(4) -0.0003(3) 0.0035(3) -0.0005(3)
Co3 Co 0.0073(4) 0.0096(3) 0.0084(4) 0.0000(3) 0.0029(3) -0.0006(3)
Co4 Co 0.0088(4) 0.0099(3) 0.0068(4) 0.0001(3) 0.0031(3) 0.0005(3)
O1 O 0.012(2) 0.0140(18) 0.010(2) 0.0064(17) 0.0052(17) 0.0031(17)
O2 O 0.0071(17) 0.0102(16) 0.0142(19) -0.0021(17) 0.0040(15) -0.0011(18)
O3 O 0.0111(18) 0.0122(16) 0.0119(18) 0.0030(19) 0.0085(15) 0.0011(19)
O4 O 0.0156(19) 0.0096(15) 0.0037(16) 0.0015(19) 0.0023(14) 0.0002(18)
O5 O 0.016(2) 0.015(2) 0.0103(19) -0.0007(19) 0.0095(16) -0.0020(18)
O6 O 0.007(2) 0.019(2) 0.011(2) -0.0013(16) 0.0039(17) 0.0051(16)
O7 O 0.008(2) 0.0096(18) 0.015(2) 0.0005(14) 0.0044(17) 0.0022(15)
O8 O 0.007(2) 0.0133(19) 0.017(2) -0.0010(16) 0.0073(17) -0.0048(17)
O9 O 0.013(3) 0.012(2) 0.021(2) 0.0037(17) 0.005(2) 0.0009(17)
O10 O 0.017(2) 0.0107(18) 0.009(2) -0.0035(15) 0.0073(18) -0.0014(15)
O11 O 0.010(2) 0.0174(19) 0.014(2) 0.0012(16) 0.0047(18) 0.0024(17)
O12 O 0.010(2) 0.018(2) 0.0075(19) 0.0004(16) 0.0032(16) 0.0008(15)
Ow13 O 0.020(2) 0.014(2) 0.014(3) -0.0050(16) 0.012(2) -0.0011(18)
Ow14 O 0.016(2) 0.0162(19) 0.0023(19) -0.0017(17) 0.0044(17) -0.0004(15)
Ow15 O 0.028(3) 0.014(2) 0.010(2) 0.0030(19) 0.007(2) -0.0039(18)

loop_
_atom_type_symbol
_atom_type_scat_dispersion_real
_atom_type_scat_dispersion_imag
_atom_type_scat_source
Co 0.3494 0.9721 'International Tables Vol C tables 4.2.6.8 and 6.1.1.1'
H 0.0000 0.0000 'International Tables Vol C tables 4.2.6.8 and 6.1.1.1'
O 0.0106 0.0060 'International Tables Vol C tables 4.2.6.8 and 6.1.1.1'
Se -0.0929 2.2259 'International Tables Vol C tables 4.2.6.8 and 6.1.1.1'

loop_
_geom_angle_atom_site_label_1
_geom_angle_atom_site_label_2
_geom_angle_atom_site_label_3
_geom_angle_site_symmetry_1
_geom_angle_site_symmetry_2
_geom_angle_site_symmetry_3
_geom_angle
O2 Se1 O7 . . . 102.6(2)
O2 Se1 O8 . . . 100.2(2)
O7 Se1 O8 . . . 102.0(2)
O1 Se2 O4 1_545 . 1_545 100.3(2)
O1 Se2 O10 1_545 . . 101.0(2)
O4 Se2 O10 1_545 . . 103.1(3)
O3 Se3 O5 . . 2_645 103.2(2)
O3 Se3 O11 . . . 100.1(3)
O5 Se3 O11 2_645 . . 100.7(2)
O6 Se4 O12 2_645 . . 101.3(2)
O6 Se4 Ow14 2_645 . . 102.9(3)
O6 Se4 H1ow14 2_645 . . 74.67
O12 Se4 Ow14 . . . 92.2(2)
O12 Se4 H1ow14 . . . 101.96
Ow14 Se4 H1ow14 . . . 28.57
O4 Co1 O8 1_545 . . 104.9(2)
O4 Co1 O12 1_545 . . 149.55(19)
O4 Co1 H2ow14 1_545 . . 65.81
O8 Co1 O12 . . . 95.4(2)
O8 Co1 H2ow14 . . . 102.52
O12 Co1 H2ow14 . . . 88.01
O4 Co2 O7 . . . 95.60(19)
O4 Co2 Ow15 . . . 171.07(17)
O7 Co2 Ow15 . . . 91.66(17)
O1 Co3 O2 . . . 103.9(2)
O1 Co3 Ow13 . . . 92.68(18)
O2 Co3 Ow13 . . . 163.45(19)
O2 Co4 O9 . . . 166.87(17)
O2 Co4 O10 . . . 97.73(19)
O2 Co4 Ow14 . . . 91.65(18)
O9 Co4 O10 . . . 93.91(17)
O9 Co4 Ow14 . . . 92.23(16)
O10 Co4 Ow14 . . . 100.2(2)
Co3 Ow13 H1ow13 . . . 151.56
Co3 Ow13 H2ow13 . . . 88.43
H1ow13 Ow13 H2ow13 . . . 120
Co4 Ow14 H1ow14 . . . 134.92
Co4 Ow14 H2ow14 . . . 88.9
H1ow14 Ow14 H2ow14 . . . 120
Co2 Ow15 H1ow15 . . . 120
Co2 Ow15 H2ow15 . . . 120
H1ow15 Ow15 H2ow15 . . . 120

loop_
_geom_bond_atom_site_label_1
_geom_bond_atom_site_label_2
_geom_bond_site_symmetry_1
_geom_bond_site_symmetry_2
_geom_bond_distance
Se1 O2 . . 1.682(4)
Se1 O7 . . 1.681(4)
Se1 O8 . . 1.716(5)
Se2 O1 . 1_545 1.720(4)
Se2 O4 . 1_545 1.701(4)
Se2 O10 . . 1.673(4)
Se3 O3 . . 1.686(5)
Se3 O5 . 2_645 1.700(5)
Se3 O11 . . 1.716(5)
Se4 O6 . 2_645 1.730(6)
Se4 O12 . . 1.737(4)
Se4 Ow14 . . 1.713(5)
Se4 H1ow14 . . 1.534
Co1 O4 . 1_545 2.049(5)
Co1 O8 . . 2.047(6)
Co1 O12 . . 2.084(5)
Co1 H2ow14 . . 1.7358
Co2 O4 . . 2.010(5)
Co2 O7 . . 2.120(6)
Co2 Ow15 . . 2.078(4)
Co3 O1 . . 2.033(6)
Co3 O2 . . 2.109(4)
Co3 Ow13 . . 2.093(4)
Co4 O2 . . 2.062(4)
Co4 O9 . . 2.049(4)
Co4 O10 . . 2.109(6)
Co4 Ow14 . . 2.088(5)
Ow13 H1ow13 . . 0.82
Ow13 H2ow13 . . 0.82
Ow14 H1ow14 . . 0.82
Ow14 H2ow14 . . 0.82
Ow15 H1ow15 . . 0.82
Ow15 H2ow15 . . 0.82

loop_
_geom_hbond_atom_site_label_D
_geom_hbond_atom_site_label_H
_geom_hbond_atom_site_label_A
_geom_hbond_site_symmetry_D
_geom_hbond_site_symmetry_H
_geom_hbond_site_symmetry_A
_geom_hbond_distance_DH
_geom_hbond_distance_HA
_geom_hbond_distance_DA
_geom_hbond_angle_DHA
Ow14 H1ow14 O6 . . 2_645 0.82 1.99 2.693(9) 144.04
Ow14 H2ow14 O4 . . 1_545 0.82 2.07 2.889(7) 173.49
Ow13 H1ow13 O11 . . 2_756 0.82 1.91 2.593(5) 140.17
Ow13 H2ow13 O9 . . 1_565 0.82 2.03 2.686(6) 136.27
Ow15 H1ow15 O12 . . . 0.82 1.98 2.723(6) 150.11

loop_
_twin_individual_id
_twin_individual_mass_fraction_refined
_twin_individual_twin_matrix_11
_twin_individual_twin_matrix_12
_twin_individual_twin_matrix_13
_twin_individual_twin_matrix_21
_twin_individual_twin_matrix_22
_twin_individual_twin_matrix_23
_twin_individual_twin_matrix_31
_twin_individual_twin_matrix_32
_twin_individual_twin_matrix_33
1 0.6218(8) 1 0 0 0 1 0 0 0 1
2 0.3782(8) 0.1336 0 -1.1336 0 -1 0 -0.8664 0 -0.1336
